data_7035192
loop_
_publ_author_name
'Pait, Moumita'
'Shatruk, Michael'
'Ray, Debashis'

_publ_section_title
;
 Anion coordination selective [Mn3] and [Mn4] assemblies: synthesis,
 structural diversity, magnetic properties and catechol oxidase activity.
;
_journal_issue 26
_journal_name_full 'Dalton transactions (Cambridge, England : 2003)'
_journal_page_first 11741
_journal_page_last 11754
_journal_paper_doi 10.1039/c5dt01157d
_journal_volume 44
_journal_year 2015
_chemical_formula_sum 'C50 H70 Cl Mn4 N7 O17 S3'
_chemical_formula_weight 1392.52
_chemical_name_systematic
;
 ?
;
_space_group_IT_number 14
_symmetry_cell_setting monoclinic
_symmetry_space_group_name_Hall '-P 2ybc'
_symmetry_space_group_name_H-M 'P 1 21/c 1'
_atom_sites_solution_hydrogens geom
_atom_sites_solution_primary direct
_atom_sites_solution_secondary difmap
_audit_creation_method SHELXL-97
_audit_update_record
;
2015-05-04 deposited with the CCDC.
2015-05-13 downloaded from the CCDC.
;
_cell_angle_alpha 90.00
_cell_angle_beta 96.768(2)
_cell_angle_gamma 90.00
_cell_formula_units_Z 4
_cell_length_a 11.9220(9)
_cell_length_b 12.4025(9)
_cell_length_c 42.763(3)
_cell_measurement_reflns_used 5680
_cell_measurement_temperature 298(2)
_cell_measurement_theta_max 18.83
_cell_measurement_theta_min 2.18
_cell_volume 6279.0(8)
_computing_cell_refinement 'Bruker SMART'
_computing_data_collection 'Bruker SMART'
_computing_data_reduction 'Bruker SAINT'
_computing_molecular_graphics Diamond
_computing_publication_material 'SHELXL-97 (Sheldrick, 1997), PARST (Nardelli, 1995)'
_computing_structure_refinement 'SHELXL-97 (Sheldrick, 2008)'
_computing_structure_solution 'SHELXL-97 (Sheldrick,1990)'
_diffrn_ambient_temperature 298(2)
_diffrn_measured_fraction_theta_full 0.994
_diffrn_measured_fraction_theta_max 0.994
_diffrn_measurement_device_type 'CCD area detector'
_diffrn_measurement_method 'phi and omega scans'
_diffrn_radiation_monochromator graphite
_diffrn_radiation_source 'fine-focus sealed tube'
_diffrn_radiation_type MoK\a
_diffrn_radiation_wavelength 0.71073
_diffrn_reflns_av_R_equivalents 0.1150
_diffrn_reflns_av_unetI/netI 0.0879
_diffrn_reflns_limit_h_max 14
_diffrn_reflns_limit_h_min -14
_diffrn_reflns_limit_k_max 12
_diffrn_reflns_limit_k_min -15
_diffrn_reflns_limit_l_max 53
_diffrn_reflns_limit_l_min -53
_diffrn_reflns_number 79807
_diffrn_reflns_theta_full 26.43
_diffrn_reflns_theta_max 26.43
_diffrn_reflns_theta_min 0.96
_exptl_absorpt_coefficient_mu 0.998
_exptl_absorpt_correction_T_max 0.771
_exptl_absorpt_correction_T_min 0.714
_exptl_absorpt_correction_type multi-scan
_exptl_absorpt_process_details 'SADABS (Sheldrick, 1997)'
_exptl_crystal_colour brown
_exptl_crystal_density_diffrn 1.473
_exptl_crystal_density_method 'not measured'
_exptl_crystal_description block
_exptl_crystal_F_000 2880
_exptl_crystal_size_max 0.35
_exptl_crystal_size_mid 0.29
_exptl_crystal_size_min 0.26
_refine_diff_density_max 1.621
_refine_diff_density_min -0.923
_refine_diff_density_rms 0.103
_refine_ls_extinction_method none
_refine_ls_goodness_of_fit_ref 1.045
_refine_ls_hydrogen_treatment mixed
_refine_ls_matrix_type full
_refine_ls_number_parameters 739
_refine_ls_number_reflns 12849
_refine_ls_number_restraints 0
_refine_ls_restrained_S_all 1.045
_refine_ls_R_factor_all 0.1482
_refine_ls_R_factor_gt 0.0755
_refine_ls_shift/su_max 0.035
_refine_ls_shift/su_mean 0.001
_refine_ls_structure_factor_coef Fsqd
_refine_ls_weighting_details 'calc w=1/[\s^2^(Fo^2^)+(0.1077P)^2^+10.5945P] where P=(Fo^2^+2Fc^2^)/3'
_refine_ls_weighting_scheme calc
_refine_ls_wR_factor_gt 0.1921
_refine_ls_wR_factor_ref 0.2351
_reflns_number_gt 6961
_reflns_number_total 12849
_reflns_threshold_expression >2\s(I)
_cod_data_source_file c5dt01157d2.cif
_cod_data_source_block Complex3
_cod_depositor_comments
;
The following automatic conversions were performed:

'_symmetry_cell_setting' value 'Monoclinic' changed to 'monoclinic'
according to
/usr/data/users/saulius/crontab/automatic-downloads/rss-feeds/RSC/lib/dictionaries/cif_core.dic
dictionary named 'cif_core.dic' version 2.4.2 from 2011-04-26.

Automatic conversion script
Id: cif_fix_values 3271 2015-04-21 07:52:19Z andrius 

 Adding full bibliography for 7035190--7035193.cif.
;
_cod_original_sg_symbol_H-M 'P 21/c'
_cod_database_code 7035192

loop_
_symmetry_equiv_pos_as_xyz
'x, y, z'
'-x, y+1/2, -z+1/2'
'-x, -y, -z'
'x, -y-1/2, z-1/2'

loop_
_atom_site_label
_atom_site_type_symbol
_atom_site_fract_x
_atom_site_fract_y
_atom_site_fract_z
_atom_site_U_iso_or_equiv
_atom_site_adp_type
_atom_site_occupancy
_atom_site_symmetry_multiplicity
_atom_site_calc_flag
_atom_site_refinement_flags
S3 S 0.1183(4) 0.1042(4) -0.02528(9) 0.1435(14) Uani 1 1 d .
O16 O 0.6654(6) 0.4693(6) 0.0827(2) 0.133(3) Uani 1 1 d .
C53 C 0.5770(7) 0.1877(6) 0.0785(2) 0.070(2) Uani 1 1 d .
H53A H 0.6450 0.1955 0.0928 0.105 Uiso 1 1 calc R
H53B H 0.5132 0.1842 0.0903 0.105 Uiso 1 1 calc R
H53C H 0.5689 0.2484 0.0645 0.105 Uiso 1 1 calc R
C55 C 0.3850(8) 0.3774(7) 0.1608(3) 0.102(4) Uani 1 1 d .
H55A H 0.4128 0.3732 0.1406 0.152 Uiso 1 1 calc R
H55B H 0.4413 0.3501 0.1767 0.152 Uiso 1 1 calc R
H55C H 0.3686 0.4511 0.1653 0.152 Uiso 1 1 calc R
O15 O 0.8096(8) 0.3691(7) 0.0730(3) 0.182(5) Uani 1 1 d .
C52 C 0.6346(9) -0.3505(9) 0.1504(2) 0.108(4) Uani 1 1 d .
H52A H 0.5597 -0.3678 0.1549 0.162 Uiso 1 1 calc R
H52B H 0.6861 -0.3553 0.1694 0.162 Uiso 1 1 calc R
H52C H 0.6572 -0.4003 0.1351 0.162 Uiso 1 1 calc R
O18 O 0.8444(10) 0.5082(17) 0.1004(3) 0.288(11) Uani 1 1 d .
C56 C 0.2527(17) 0.3105(9) 0.1947(3) 0.232(12) Uani 1 1 d .
H56A H 0.1855 0.2736 0.1992 0.348 Uiso 1 1 calc R
H56B H 0.2479 0.3851 0.2004 0.348 Uiso 1 1 calc R
H56C H 0.3174 0.2783 0.2066 0.348 Uiso 1 1 calc R
O17 O 0.7968(10) 0.5287(12) 0.0528(4) 0.253(8) Uani 1 1 d .
O20 O 0.1684(8) 0.0443(8) 0.00125(18) 0.150(4) Uani 1 1 d .
C58 C 0.0196(10) 0.1943(14) -0.0114(3) 0.161(6) Uani 1 1 d .
H58A H -0.0389 0.1539 -0.0031 0.242 Uiso 1 1 calc R
H58B H -0.0132 0.2387 -0.0285 0.242 Uiso 1 1 calc R
H58C H 0.0573 0.2391 0.0048 0.242 Uiso 1 1 calc R
C57 C 0.1930(13) 0.1947(9) -0.0184(6) 0.319(18) Uani 1 1 d .
H57A H 0.2635 0.1807 -0.0264 0.479 Uiso 1 1 calc R
H57B H 0.2060 0.2053 0.0040 0.479 Uiso 1 1 calc R
H57C H 0.1591 0.2583 -0.0282 0.479 Uiso 1 1 calc R
Mn2 Mn 0.23354(8) 0.09610(7) 0.10917(2) 0.0394(3) Uani 1 1 d .
Mn1 Mn 0.45107(8) -0.09615(7) 0.11102(2) 0.0383(2) Uani 1 1 d .
Mn3 Mn 0.44369(8) 0.06386(7) 0.16328(2) 0.0383(3) Uani 1 1 d .
Mn4 Mn 0.22933(8) -0.13508(8) 0.16265(2) 0.0406(3) Uani 1 1 d .
S1 S 0.58432(16) 0.06839(16) 0.05655(5) 0.0590(5) Uani 1 1 d .
S2 S 0.2639(2) 0.30156(17) 0.16013(6) 0.0787(7) Uani 1 1 d .
O6 O 0.3767(3) 0.0325(3) 0.12102(9) 0.0378(10) Uani 1 1 d .
O3 O 0.5432(4) -0.0708(3) 0.14921(10) 0.0425(10) Uani 1 1 d .
O8 O 0.1563(3) -0.0139(3) 0.12846(11) 0.0443(11) Uani 1 1 d .
O2 O 0.3415(3) -0.0309(3) 0.18223(10) 0.0413(10) Uani 1 1 d .
O1 O 0.5405(4) 0.1724(4) 0.15174(11) 0.0516(12) Uani 1 1 d .
O5 O 0.2963(4) 0.2191(4) 0.09162(12) 0.0554(13) Uani 1 1 d .
N4 N 0.1302(4) -0.2613(4) 0.14811(13) 0.0452(13) Uani 1 1 d .
O10 O 0.3639(4) -0.1350(3) 0.07227(10) 0.0469(11) Uani 1 1 d .
O11 O 0.3239(3) -0.1911(3) 0.13446(10) 0.0430(10) Uani 1 1 d .
N1 N 0.5518(4) -0.2230(4) 0.10870(13) 0.0448(13) Uani 1 1 d .
O9 O 0.1971(4) 0.0093(4) 0.06319(11) 0.0569(13) Uani 1 1 d .
N3 N 0.5072(5) 0.0841(4) 0.20824(12) 0.0460(13) Uani 1 1 d .
O4 O 0.2926(4) 0.1834(3) 0.15891(12) 0.0544(12) Uani 1 1 d .
O12 O 0.1199(4) -0.0861(4) 0.18747(12) 0.0546(12) Uani 1 1 d .
N2 N 0.0803(4) 0.1640(4) 0.10287(13) 0.0435(13) Uani 1 1 d .
N6 N 0.2713(5) -0.3405(5) 0.20576(14) 0.0566(16) Uani 1 1 d .
O7 O 0.5759(4) -0.0228(4) 0.07973(12) 0.0639(14) Uani 1 1 d .
C18 C 0.0513(6) -0.2978(6) 0.16324(18) 0.0559(19) Uani 1 1 d .
H18 H 0.0201 -0.3640 0.1569 0.067 Uiso 1 1 calc R
C10 C -0.0025(8) 0.1435(7) 0.1522(2) 0.087(3) Uani 1 1 d .
H10A H 0.0729 0.1374 0.1627 0.131 Uiso 1 1 calc R
H10B H -0.0529 0.1013 0.1632 0.131 Uiso 1 1 calc R
H10C H -0.0257 0.2176 0.1519 0.131 Uiso 1 1 calc R
C23 C 0.3893(6) -0.2050(5) 0.05026(15) 0.0424(15) Uani 1 1 d .
C27 C 0.5021(7) -0.3451(6) 0.03058(19) 0.059(2) Uani 1 1 d .
H27 H 0.5641 -0.3910 0.0334 0.071 Uiso 1 1 calc R
C11 C 0.0383(5) -0.0120(5) 0.11854(19) 0.0531(18) Uani 1 1 d .
H11A H -0.0007 -0.0555 0.1327 0.064 Uiso 1 1 calc R
H11B H 0.0235 -0.0428 0.0976 0.064 Uiso 1 1 calc R
C30 C 0.6362(6) -0.2354(6) 0.13729(17) 0.057(2) Uani 1 1 d .
C2 C 0.1291(6) 0.3128(5) 0.07009(16) 0.0498(17) Uani 1 1 d .
C33 C 0.6252(6) 0.2257(5) 0.16789(17) 0.0477(16) Uani 1 1 d .
N5 N 0.3031(5) -0.2519(5) 0.20239(15) 0.0628(17) Uani 1 1 d .
C26 C 0.4335(7) -0.3478(6) 0.00250(19) 0.063(2) Uani 1 1 d .
H26 H 0.4489 -0.3942 -0.0135 0.076 Uiso 1 1 calc R
C1 C 0.2462(6) 0.2964(5) 0.07398(17) 0.0533(18) Uani 1 1 d .
C20 C 0.1490(7) -0.4428(6) 0.1221(2) 0.070(2) Uani 1 1 d .
H20A H 0.1830 -0.4733 0.1416 0.105 Uiso 1 1 calc R
H20B H 0.1799 -0.4767 0.1049 0.105 Uiso 1 1 calc R
H20C H 0.0688 -0.4545 0.1201 0.105 Uiso 1 1 calc R
C22 C 0.3014(6) -0.3014(5) 0.12674(17) 0.0499(17) Uani 1 1 d .
H22A H 0.3355 -0.3472 0.1436 0.060 Uiso 1 1 calc R
H22B H 0.3339 -0.3199 0.1077 0.060 Uiso 1 1 calc R
C7 C 0.0533(6) 0.2477(5) 0.08575(17) 0.0500(17) Uani 1 1 d .
H7 H -0.0224 0.2677 0.0833 0.060 Uiso 1 1 calc R
C28 C 0.4817(6) -0.2757(5) 0.05506(16) 0.0473(16) Uani 1 1 d .
C39 C 0.4495(6) 0.0190(6) 0.23130(16) 0.0525(18) Uani 1 1 d .
C3 C 0.0828(7) 0.3978(6) 0.05043(19) 0.065(2) Uani 1 1 d .
H3 H 0.0051 0.4093 0.0482 0.078 Uiso 1 1 calc R
C40 C 0.3315(6) -0.0007(6) 0.21384(15) 0.0487(17) Uani 1 1 d .
H40A H 0.2940 -0.0576 0.2242 0.058 Uiso 1 1 calc R
H40B H 0.2865 0.0643 0.2141 0.058 Uiso 1 1 calc R
C12 C 0.0398(6) -0.1401(7) 0.19869(17) 0.059(2) Uani 1 1 d .
C38 C 0.5955(6) 0.1376(6) 0.21854(17) 0.0570(19) Uani 1 1 d .
H38 H 0.6211 0.1309 0.2399 0.068 Uiso 1 1 calc R
C24 C 0.3207(6) -0.2086(6) 0.02153(15) 0.0500(17) Uani 1 1 d .
H24 H 0.2598 -0.1615 0.0179 0.060 Uiso 1 1 calc R
C25 C 0.3415(7) -0.2800(6) -0.00142(17) 0.060(2) Uani 1 1 d .
H25 H 0.2925 -0.2829 -0.0200 0.072 Uiso 1 1 calc R
C34 C 0.6824(6) 0.3051(6) 0.15272(19) 0.0585(19) Uani 1 1 d .
H34 H 0.6607 0.3199 0.1316 0.070 Uiso 1 1 calc R
C9 C -0.1244(6) 0.1081(7) 0.0999(3) 0.095(3) Uani 1 1 d .
H9A H -0.1224 0.0804 0.0791 0.143 Uiso 1 1 calc R
H9B H -0.1492 0.1818 0.0988 0.143 Uiso 1 1 calc R
H9C H -0.1757 0.0659 0.1106 0.143 Uiso 1 1 calc R
C31 C 0.5892(10) -0.1662(9) 0.1622(2) 0.131(5) Uani 1 1 d .
H31A H 0.5314 -0.2062 0.1715 0.157 Uiso 1 1 calc R
H31B H 0.6492 -0.1495 0.1789 0.157 Uiso 1 1 calc R
C51 C 0.6589(6) 0.2073(6) 0.20027(17) 0.0559(19) Uani 1 1 d .
C29 C 0.5569(6) -0.2826(6) 0.08452(17) 0.0528(18) Uani 1 1 d .
H29 H 0.6133 -0.3348 0.0858 0.063 Uiso 1 1 calc R
C35 C 0.7698(7) 0.3611(7) 0.1688(2) 0.074(2) Uani 1 1 d .
H35 H 0.8061 0.4140 0.1582 0.089 Uiso 1 1 calc R
C8 C -0.0056(6) 0.1019(6) 0.1182(2) 0.058(2) Uani 1 1 d .
C13 C 0.0071(6) -0.2456(7) 0.18907(18) 0.062(2) Uani 1 1 d .
C19 C 0.1734(6) -0.3200(5) 0.12178(16) 0.0491(17) Uani 1 1 d .
C6 C 0.3126(7) 0.3666(7) 0.0584(2) 0.077(3) Uani 1 1 d .
H6 H 0.3907 0.3588 0.0609 0.092 Uiso 1 1 calc R
C42 C 0.4383(8) 0.0816(7) 0.26183(17) 0.075(3) Uani 1 1 d .
H42A H 0.5120 0.0949 0.2727 0.113 Uiso 1 1 calc R
H42B H 0.3949 0.0399 0.2750 0.113 Uiso 1 1 calc R
H42C H 0.4009 0.1490 0.2568 0.113 Uiso 1 1 calc R
C50 C 0.4508(7) 0.0837(7) 0.0341(2) 0.075(2) Uani 1 1 d .
H50A H 0.4374 0.0240 0.0198 0.112 Uiso 1 1 calc R
H50B H 0.4495 0.1497 0.0223 0.112 Uiso 1 1 calc R
H50C H 0.3930 0.0857 0.0479 0.112 Uiso 1 1 calc R
C4 C 0.1479(9) 0.4619(7) 0.0350(2) 0.081(3) Uani 1 1 d .
H4 H 0.1158 0.5155 0.0216 0.097 Uiso 1 1 calc R
C16 C -0.1054(9) -0.1396(11) 0.2340(3) 0.106(4) Uani 1 1 d .
H16 H -0.1473 -0.1031 0.2477 0.127 Uiso 1 1 calc R
C21 C 0.1206(7) -0.2708(6) 0.09101(17) 0.063(2) Uani 1 1 d .
H21A H 0.0405 -0.2828 0.0887 0.095 Uiso 1 1 calc R
H21B H 0.1526 -0.3038 0.0738 0.095 Uiso 1 1 calc R
H21C H 0.1355 -0.1947 0.0911 0.095 Uiso 1 1 calc R
N7 N 0.2396(7) -0.4281(6) 0.20948(19) 0.091(3) Uani 1 1 d .
C41 C 0.5135(8) -0.0860(6) 0.2378(2) 0.076(2) Uani 1 1 d .
H41A H 0.5873 -0.0710 0.2485 0.113 Uiso 1 1 calc R
H41B H 0.5205 -0.1221 0.2183 0.113 Uiso 1 1 calc R
H41C H 0.4731 -0.1313 0.2509 0.113 Uiso 1 1 calc R
C37 C 0.7494(8) 0.2670(8) 0.2152(2) 0.082(3) Uani 1 1 d .
H37 H 0.7715 0.2550 0.2365 0.099 Uiso 1 1 calc R
C32 C 0.7493(8) -0.2041(10) 0.1295(2) 0.106(4) Uani 1 1 d .
H32A H 0.7464 -0.1320 0.1213 0.159 Uiso 1 1 calc R
H32B H 0.7723 -0.2527 0.1140 0.159 Uiso 1 1 calc R
H32C H 0.8025 -0.2073 0.1481 0.159 Uiso 1 1 calc R
C17 C -0.0170(7) -0.0881(8) 0.2214(2) 0.080(3) Uani 1 1 d .
H17 H 0.0044 -0.0189 0.2280 0.096 Uiso 1 1 calc R
C5 C 0.2638(9) 0.4473(8) 0.0393(2) 0.091(3) Uani 1 1 d .
H5 H 0.3096 0.4928 0.0290 0.110 Uiso 1 1 calc R
C14 C -0.0775(8) -0.2986(9) 0.2034(2) 0.088(3) Uani 1 1 d .
H14 H -0.0981 -0.3689 0.1976 0.106 Uiso 1 1 calc R
C15 C -0.1297(9) -0.2456(12) 0.2259(3) 0.112(4) Uani 1 1 d .
H15 H -0.1831 -0.2822 0.2361 0.134 Uiso 1 1 calc R
C36 C 0.8059(8) 0.3412(8) 0.2001(2) 0.087(3) Uani 1 1 d .
H36 H 0.8673 0.3780 0.2105 0.105 Uiso 1 1 calc R
Cl1 Cl 0.7809(2) 0.47180(17) 0.07715(6) 0.0755(6) Uani 1 1 d .

loop_
_atom_site_aniso_label
_atom_site_aniso_U_11
_atom_site_aniso_U_22
_atom_site_aniso_U_33
_atom_site_aniso_U_23
_atom_site_aniso_U_13
_atom_site_aniso_U_12
S3 0.166(4) 0.158(3) 0.100(3) 0.000(2) -0.010(2) 0.003(3)
O16 0.093(5) 0.092(5) 0.223(10) 0.031(6) 0.057(6) 0.017(4)
C53 0.070(5) 0.066(5) 0.073(6) 0.003(4) 0.004(4) -0.003(4)
C55 0.096(7) 0.047(5) 0.162(11) -0.007(6) 0.011(7) -0.007(5)
O15 0.114(7) 0.093(6) 0.347(16) 0.006(8) 0.058(8) 0.048(5)
C52 0.098(8) 0.130(9) 0.089(7) 0.051(7) -0.021(6) -0.020(7)
O18 0.147(10) 0.54(3) 0.184(12) -0.188(16) 0.048(9) -0.137(14)
C56 0.46(3) 0.075(8) 0.117(11) 0.054(7) -0.156(15) -0.119(13)
O17 0.151(10) 0.318(17) 0.301(17) 0.226(15) 0.079(10) 0.040(10)
O20 0.176(9) 0.192(9) 0.076(5) 0.067(6) -0.006(5) 0.038(7)
C58 0.101(9) 0.257(19) 0.125(11) -0.035(12) 0.015(8) 0.057(11)
C57 0.205(16) 0.051(7) 0.62(4) -0.080(13) -0.31(2) 0.047(8)
Mn2 0.0361(5) 0.0356(5) 0.0460(6) 0.0054(4) 0.0022(4) 0.0058(4)
Mn1 0.0386(5) 0.0369(5) 0.0380(5) -0.0025(4) -0.0016(4) 0.0084(4)
Mn3 0.0424(5) 0.0356(5) 0.0352(5) -0.0009(4) -0.0019(4) -0.0010(4)
Mn4 0.0421(6) 0.0367(5) 0.0426(6) 0.0004(4) 0.0033(4) -0.0020(4)
S1 0.0564(12) 0.0651(12) 0.0571(12) 0.0083(10) 0.0124(9) 0.0047(9)
S2 0.0921(17) 0.0488(12) 0.0985(19) -0.0077(12) 0.0251(14) 0.0088(11)
O6 0.033(2) 0.038(2) 0.040(2) -0.0011(19) -0.0032(19) 0.0043(18)
O3 0.045(3) 0.039(2) 0.040(3) -0.0007(19) -0.007(2) 0.008(2)
O8 0.036(2) 0.039(2) 0.057(3) 0.009(2) 0.000(2) 0.0009(19)
O2 0.048(3) 0.039(2) 0.037(2) -0.0019(19) 0.004(2) -0.0031(19)
O1 0.057(3) 0.052(3) 0.044(3) 0.004(2) -0.003(2) -0.010(2)
O5 0.045(3) 0.049(3) 0.072(3) 0.023(3) 0.008(2) 0.006(2)
N4 0.042(3) 0.043(3) 0.048(3) 0.003(3) -0.004(3) 0.001(2)
O10 0.050(3) 0.047(3) 0.041(3) -0.008(2) -0.003(2) 0.010(2)
O11 0.042(2) 0.037(2) 0.050(3) -0.004(2) 0.003(2) 0.0001(19)
N1 0.044(3) 0.044(3) 0.045(3) -0.005(3) 0.000(3) 0.013(2)
O9 0.061(3) 0.060(3) 0.047(3) -0.004(2) -0.003(2) 0.013(2)
N3 0.055(3) 0.044(3) 0.038(3) 0.000(3) -0.001(3) 0.001(3)
O4 0.063(3) 0.032(2) 0.069(3) -0.003(2) 0.008(3) 0.009(2)
O12 0.055(3) 0.051(3) 0.059(3) 0.002(2) 0.015(2) -0.003(2)
N2 0.033(3) 0.040(3) 0.057(4) 0.003(3) 0.002(3) 0.007(2)
N6 0.069(4) 0.050(4) 0.045(4) 0.004(3) -0.019(3) 0.009(3)
O7 0.056(3) 0.066(3) 0.071(4) 0.018(3) 0.015(3) 0.009(3)
C18 0.045(4) 0.056(4) 0.062(5) 0.022(4) -0.011(4) -0.006(3)
C10 0.096(7) 0.067(6) 0.108(8) -0.003(5) 0.056(6) 0.009(5)
C23 0.054(4) 0.039(4) 0.035(4) -0.001(3) 0.009(3) -0.001(3)
C27 0.069(5) 0.047(4) 0.063(5) -0.005(4) 0.016(4) 0.007(4)
C11 0.038(4) 0.048(4) 0.072(5) 0.012(4) 0.001(3) 0.005(3)
C30 0.057(5) 0.063(5) 0.049(4) -0.007(4) -0.008(4) 0.030(4)
C2 0.060(5) 0.037(4) 0.050(4) 0.003(3) -0.004(3) 0.011(3)
C33 0.050(4) 0.040(4) 0.052(4) -0.004(3) 0.001(3) 0.001(3)
N5 0.069(4) 0.055(4) 0.060(4) 0.012(3) -0.010(3) -0.006(3)
C26 0.085(6) 0.055(5) 0.054(5) -0.013(4) 0.025(5) -0.001(4)
C1 0.060(5) 0.040(4) 0.060(5) 0.009(3) 0.007(4) 0.001(3)
C20 0.068(5) 0.048(4) 0.091(6) -0.008(4) -0.006(5) -0.012(4)
C22 0.055(4) 0.038(4) 0.055(4) -0.008(3) -0.001(3) -0.001(3)
C7 0.040(4) 0.045(4) 0.064(5) 0.003(4) 0.001(3) 0.011(3)
C28 0.058(4) 0.041(4) 0.042(4) -0.002(3) 0.004(3) 0.002(3)
C39 0.062(5) 0.058(4) 0.036(4) 0.004(3) 0.001(3) -0.005(4)
C3 0.066(5) 0.057(5) 0.069(5) 0.020(4) -0.001(4) 0.011(4)
C40 0.055(4) 0.050(4) 0.041(4) -0.003(3) 0.007(3) -0.007(3)
C12 0.051(4) 0.082(6) 0.044(4) 0.012(4) 0.006(4) 0.004(4)
C38 0.061(5) 0.070(5) 0.039(4) -0.006(4) 0.000(4) -0.013(4)
C24 0.058(4) 0.052(4) 0.039(4) -0.002(3) 0.000(3) 0.002(3)
C25 0.082(6) 0.063(5) 0.035(4) -0.004(4) 0.002(4) -0.016(4)
C34 0.064(5) 0.053(4) 0.058(5) 0.002(4) 0.006(4) -0.011(4)
C9 0.028(4) 0.079(6) 0.175(11) 0.035(6) -0.003(5) 0.004(4)
C31 0.149(10) 0.141(10) 0.085(7) -0.047(7) -0.057(7) 0.103(9)
C51 0.047(4) 0.071(5) 0.047(4) -0.008(4) -0.002(3) -0.010(4)
C29 0.054(4) 0.047(4) 0.058(5) -0.002(4) 0.007(4) 0.017(3)
C35 0.072(6) 0.064(5) 0.085(7) -0.003(5) 0.010(5) -0.025(4)
C8 0.043(4) 0.046(4) 0.086(6) 0.010(4) 0.019(4) 0.009(3)
C13 0.049(4) 0.080(6) 0.055(5) 0.012(4) -0.001(4) -0.012(4)
C19 0.057(4) 0.041(4) 0.046(4) 0.004(3) -0.006(3) -0.001(3)
C6 0.063(5) 0.068(5) 0.100(7) 0.042(5) 0.014(5) 0.005(4)
C42 0.086(6) 0.101(7) 0.041(4) -0.019(4) 0.013(4) -0.032(5)
C50 0.077(6) 0.080(6) 0.064(5) 0.018(5) -0.003(5) -0.004(5)
C4 0.097(7) 0.062(5) 0.084(7) 0.035(5) 0.007(6) 0.020(5)
C16 0.081(7) 0.154(11) 0.089(8) -0.019(8) 0.034(6) -0.028(7)
C21 0.076(5) 0.062(5) 0.049(5) 0.002(4) -0.005(4) -0.001(4)
N7 0.127(7) 0.051(4) 0.087(6) 0.015(4) -0.019(5) -0.015(4)
C41 0.082(6) 0.068(5) 0.072(6) 0.020(4) -0.011(5) -0.006(5)
C37 0.084(6) 0.109(7) 0.049(5) 0.001(5) -0.011(4) -0.042(6)
C32 0.069(6) 0.169(11) 0.076(7) 0.024(7) -0.013(5) -0.032(7)
C17 0.066(6) 0.113(8) 0.063(6) -0.001(5) 0.019(5) 0.002(5)
C5 0.097(8) 0.081(6) 0.097(8) 0.055(6) 0.015(6) 0.001(5)
C14 0.074(6) 0.118(8) 0.075(6) 0.016(6) 0.013(5) -0.035(6)
C15 0.089(8) 0.163(12) 0.089(8) 0.002(8) 0.036(6) -0.045(8)
C36 0.072(6) 0.113(8) 0.073(7) -0.012(6) -0.005(5) -0.041(6)
Cl1 0.0832(16) 0.0584(13) 0.0865(16) 0.0036(11) 0.0170(13) 0.0175(11)

loop_
_atom_type_symbol
_atom_type_description
_atom_type_scat_dispersion_real
_atom_type_scat_dispersion_imag
_atom_type_scat_source
C C 0.0033 0.0016 'International Tables Vol C Tables 4.2.6.8 and 6.1.1.4'
H H 0.0000 0.0000 'International Tables Vol C Tables 4.2.6.8 and 6.1.1.4'
N N 0.0061 0.0033 'International Tables Vol C Tables 4.2.6.8 and 6.1.1.4'
O O 0.0106 0.0060 'International Tables Vol C Tables 4.2.6.8 and 6.1.1.4'
S S 0.1246 0.1234 'International Tables Vol C Tables 4.2.6.8 and 6.1.1.4'
Cl Cl 0.1484 0.1585 'International Tables Vol C Tables 4.2.6.8 and 6.1.1.4'
Mn Mn 0.3368 0.7283 'International Tables Vol C Tables 4.2.6.8 and 6.1.1.4'

loop_
_geom_angle_atom_site_label_1
_geom_angle_atom_site_label_2
_geom_angle_atom_site_label_3
_geom_angle
O20 S3 C57 93.0(8)
O20 S3 C58 107.2(7)
C57 S3 C58 81.9(10)
O8 Mn2 O5 172.3(2)
O8 Mn2 O6 93.02(18)
O5 Mn2 O6 93.23(18)
O8 Mn2 N2 83.0(2)
O5 Mn2 N2 90.3(2)
O6 Mn2 N2 172.3(2)
O8 Mn2 O9 88.98(19)
O5 Mn2 O9 94.8(2)
O6 Mn2 O9 96.31(17)
N2 Mn2 O9 90.3(2)
O8 Mn2 O4 92.62(18)
O5 Mn2 O4 84.3(2)
O6 Mn2 O4 77.96(16)
N2 Mn2 O4 95.55(19)
O9 Mn2 O4 174.12(17)
O8 Mn2 Mn3 88.56(13)
O5 Mn2 Mn3 94.28(15)
O6 Mn2 Mn3 32.66(12)
N2 Mn2 Mn3 140.16(17)
O9 Mn2 Mn3 128.57(12)
O4 Mn2 Mn3 45.88(11)
O3 Mn1 O6 84.52(17)
O3 Mn1 O10 174.62(18)
O6 Mn1 O10 100.75(18)
O3 Mn1 N1 83.2(2)
O6 Mn1 N1 167.7(2)
O10 Mn1 N1 91.6(2)
O3 Mn1 O11 93.21(17)
O6 Mn1 O11 88.98(16)
O10 Mn1 O11 85.87(18)
N1 Mn1 O11 92.91(19)
O3 Mn1 O7 94.97(19)
O6 Mn1 O7 98.64(18)
O10 Mn1 O7 85.3(2)
N1 Mn1 O7 81.3(2)
O11 Mn1 O7 169.31(18)
O3 Mn1 Mn3 46.26(12)
O6 Mn1 Mn3 38.76(12)
O10 Mn1 Mn3 138.81(13)
N1 Mn1 Mn3 129.18(16)
O11 Mn1 Mn3 86.20(11)
O7 Mn1 Mn3 104.44(14)
O1 Mn3 O6 95.64(19)
O1 Mn3 O2 168.94(19)
O6 Mn3 O2 93.33(17)
O1 Mn3 N3 89.3(2)
O6 Mn3 N3 174.9(2)
O2 Mn3 N3 81.9(2)
O1 Mn3 O3 96.06(19)
O6 Mn3 O3 76.42(16)
O2 Mn3 O3 92.31(17)
N3 Mn3 O3 101.85(19)
O1 Mn3 O4 90.91(19)
O6 Mn3 O4 79.73(17)
O2 Mn3 O4 84.33(17)
N3 Mn3 O4 101.5(2)
O3 Mn3 O4 155.67(17)
O1 Mn3 Mn1 101.89(15)
O6 Mn3 Mn1 38.08(12)
O2 Mn3 Mn1 89.16(12)
N3 Mn3 Mn1 139.42(16)
O3 Mn3 Mn1 38.77(11)
O4 Mn3 Mn1 116.95(13)
O1 Mn3 Mn2 99.91(14)
O6 Mn3 Mn2 32.02(11)
O2 Mn3 Mn2 84.38(13)
N3 Mn3 Mn2 148.04(16)
O3 Mn3 Mn2 107.44(11)
O4 Mn3 Mn2 48.29(12)
Mn1 Mn3 Mn2 68.67(3)
O12 Mn4 O11 172.9(2)
O12 Mn4 O2 91.70(19)
O11 Mn4 O2 94.94(18)
O12 Mn4 N4 90.2(2)
O11 Mn4 N4 83.7(2)
O2 Mn4 N4 169.4(2)
O12 Mn4 O8 84.71(19)
O11 Mn4 O8 92.69(18)
O2 Mn4 O8 91.74(17)
N4 Mn4 O8 98.83(19)
O12 Mn4 N5 90.9(2)
O11 Mn4 N5 92.0(2)
O2 Mn4 N5 85.3(2)
N4 Mn4 N5 84.2(2)
O8 Mn4 N5 174.7(2)
O7 S1 C53 105.5(4)
O7 S1 C50 108.1(4)
C53 S1 C50 95.8(4)
C56 S2 O4 98.8(5)
C56 S2 C55 96.7(7)
O4 S2 C55 109.8(4)
Mn2 O6 Mn1 136.0(2)
Mn2 O6 Mn3 115.3(2)
Mn1 O6 Mn3 103.17(18)
C31 O3 Mn1 111.5(5)
C31 O3 Mn3 138.1(5)
Mn1 O3 Mn3 94.96(17)
C11 O8 Mn2 112.0(4)
C11 O8 Mn4 120.6(4)
Mn2 O8 Mn4 127.4(2)
C40 O2 Mn3 111.4(4)
C40 O2 Mn4 116.6(4)
Mn3 O2 Mn4 130.4(2)
C33 O1 Mn3 132.3(4)
C1 O5 Mn2 129.8(4)
C18 N4 C19 123.4(6)
C18 N4 Mn4 123.7(5)
C19 N4 Mn4 111.8(4)
C23 O10 Mn1 128.8(4)
C22 O11 Mn4 113.1(4)
C22 O11 Mn1 121.2(4)
Mn4 O11 Mn1 125.5(2)
C29 N1 C30 120.7(5)
C29 N1 Mn1 125.7(5)
C30 N1 Mn1 113.1(4)
C38 N3 C39 118.4(6)
C38 N3 Mn3 126.9(5)
C39 N3 Mn3 114.4(4)
S2 O4 Mn3 142.6(3)
S2 O4 Mn2 115.0(3)
Mn3 O4 Mn2 85.83(15)
C12 O12 Mn4 129.0(5)
C7 N2 C8 121.7(5)
C7 N2 Mn2 125.4(5)
C8 N2 Mn2 112.8(4)
N7 N6 N5 179.1(9)
S1 O7 Mn1 140.5(3)
N4 C18 C13 125.9(7)
O10 C23 C24 118.8(6)
O10 C23 C28 122.7(6)
C24 C23 C28 118.5(6)
C26 C27 C28 122.2(7)
O8 C11 C8 110.4(6)
C32 C30 N1 109.4(7)
C32 C30 C31 115.4(9)
N1 C30 C31 104.3(6)
C32 C30 C52 112.2(8)
N1 C30 C52 111.0(7)
C31 C30 C52 104.3(8)
C1 C2 C3 119.4(7)
C1 C2 C7 122.4(6)
C3 C2 C7 118.2(7)
O1 C33 C34 119.4(6)
O1 C33 C51 122.6(6)
C34 C33 C51 118.0(7)
N6 N5 Mn4 124.9(5)
C27 C26 C25 118.4(7)
O5 C1 C6 118.8(7)
O5 C1 C2 123.5(6)
C6 C1 C2 117.7(7)
O11 C22 C19 109.5(5)
N2 C7 C2 126.1(6)
C27 C28 C23 118.5(7)
C27 C28 C29 117.8(6)
C23 C28 C29 123.6(6)
N3 C39 C41 108.8(6)
N3 C39 C40 103.4(5)
C41 C39 C40 111.4(6)
N3 C39 C42 112.2(6)
C41 C39 C42 111.6(7)
C40 C39 C42 109.1(6)
C4 C3 C2 121.7(8)
O2 C40 C39 109.3(5)
O12 C12 C17 116.9(8)
O12 C12 C13 123.9(7)
C17 C12 C13 119.2(8)
N3 C38 C51 126.1(7)
C25 C24 C23 121.1(7)
C24 C25 C26 121.2(7)
C35 C34 C33 120.6(8)
O3 C31 C30 111.0(8)
C37 C51 C33 118.5(7)
C37 C51 C38 119.7(7)
C33 C51 C38 121.5(6)
N1 C29 C28 125.6(6)
C34 C35 C36 121.9(8)
N2 C8 C11 103.4(5)
N2 C8 C9 112.9(6)
C11 C8 C9 110.4(7)
N2 C8 C10 107.6(6)
C11 C8 C10 109.7(7)
C9 C8 C10 112.4(7)
C14 C13 C12 119.7(8)
C14 C13 C18 118.2(8)
C12 C13 C18 121.9(7)
N4 C19 C21 108.4(6)
N4 C19 C22 104.5(5)
C21 C19 C22 111.3(6)
N4 C19 C20 113.1(6)
C21 C19 C20 110.1(6)
C22 C19 C20 109.3(6)
C5 C6 C1 120.8(8)
C3 C4 C5 119.0(8)
C15 C16 C17 119.0(10)
C36 C37 C51 122.9(8)
C16 C17 C12 120.4(10)
C6 C5 C4 121.3(8)
C15 C14 C13 119.3(10)
C14 C15 C16 122.1(10)
C37 C36 C35 118.1(8)
O18 Cl1 O17 108.1(11)
O18 Cl1 O15 107.8(11)
O17 Cl1 O15 110.6(10)
O18 Cl1 O16 112.2(7)
O17 Cl1 O16 112.5(6)
O15 Cl1 O16 105.6(5)

loop_
_geom_bond_atom_site_label_1
_geom_bond_atom_site_label_2
_geom_bond_distance
S3 O20 1.427(8)
S3 C57 1.442(13)
S3 C58 1.774(12)
O16 Cl1 1.426(7)
C53 S1 1.761(8)
C55 S2 1.721(9)
O15 Cl1 1.335(8)
C52 C30 1.534(12)
O18 Cl1 1.261(11)
C56 S2 1.503(15)
O17 Cl1 1.291(10)
Mn2 O8 1.889(4)
Mn2 O5 1.893(4)
Mn2 O6 1.894(4)
Mn2 N2 2.000(5)
Mn2 O9 2.239(5)
Mn2 O4 2.417(5)
Mn2 Mn3 3.2286(14)
Mn1 O3 1.884(4)
Mn1 O6 1.899(4)
Mn1 O10 1.911(4)
Mn1 N1 1.989(5)
Mn1 O11 2.247(4)
Mn1 O7 2.302(5)
Mn1 Mn3 2.9978(13)
Mn3 O1 1.877(5)
Mn3 O6 1.927(4)
Mn3 O2 1.938(4)
Mn3 N3 1.998(5)
Mn3 O3 2.174(4)
Mn3 O4 2.324(4)
Mn4 O12 1.877(5)
Mn4 O11 1.878(4)
Mn4 O2 1.973(4)
Mn4 N4 2.016(5)
Mn4 O8 2.203(4)
Mn4 N5 2.325(6)
S1 O7 1.515(5)
S1 C50 1.770(8)
S2 O4 1.507(5)
O3 C31 1.393(10)
O8 C11 1.421(7)
O2 C40 1.421(7)
O1 C33 1.330(8)
O5 C1 1.318(8)
N4 C18 1.284(8)
N4 C19 1.483(9)
O10 C23 1.341(7)
O11 C22 1.425(7)
N1 C29 1.278(8)
N1 C30 1.497(9)
N3 C38 1.278(8)
N3 C39 1.503(8)
O12 C12 1.303(8)
N2 C7 1.289(8)
N2 C8 1.493(8)
N6 N7 1.167(9)
N6 N5 1.177(8)
C18 C13 1.433(11)
C10 C8 1.537(12)
C23 C24 1.394(9)
C23 C28 1.404(9)
C27 C26 1.371(11)
C27 C28 1.398(9)
C11 C8 1.507(9)
C30 C32 1.479(11)
C30 C31 1.526(11)
C2 C1 1.401(10)
C2 C3 1.419(9)
C2 C7 1.436(9)
C33 C34 1.400(9)
C33 C51 1.414(10)
C26 C25 1.377(11)
C1 C6 1.398(10)
C20 C19 1.552(9)
C22 C19 1.533(9)
C28 C29 1.460(10)
C39 C41 1.518(10)
C39 C40 1.532(10)
C39 C42 1.538(10)
C3 C4 1.338(11)
C12 C17 1.404(11)
C12 C13 1.411(11)
C38 C51 1.438(10)
C24 C25 1.366(9)
C34 C35 1.367(11)
C9 C8 1.537(10)
C51 C37 1.400(10)
C35 C36 1.381(12)
C13 C14 1.404(11)
C19 C21 1.518(9)
C6 C5 1.376(11)
C4 C5 1.384(13)
C16 C15 1.381(15)
C16 C17 1.395(12)
C37 C36 1.350(12)
C14 C15 1.376(14)
